data_7154171
loop_
_publ_author_name
'Chen, Guo-Qiang'
'Kehr, Gerald'
'Daniliuc, Constantin G.'
'Erker, Gerhard'

_publ_section_title
;
 1,1-Alkenylboration of diarylphosphino-enynes: convenient synthetic entry
 to vicinal P/B Lewis pairs at extended conjugated \p-frameworks.
;
_journal_issue 3
_journal_name_full 'Organic &amp; biomolecular chemistry'
_journal_page_first 764
_journal_page_last 769
_journal_paper_doi 10.1039/c4ob02134g
_journal_volume 13
_journal_year 2015
_chemical_formula_sum 'C40 H26 B F10 P'
_chemical_formula_weight 738.39
_chemical_name_systematic
; 
 ? 
;
_space_group_IT_number 14
_symmetry_cell_setting monoclinic
_symmetry_space_group_name_Hall '-P 2ybc'
_symmetry_space_group_name_H-M 'P 1 21/c 1'
_atom_sites_solution_hydrogens geom
_atom_sites_solution_primary direct
_atom_sites_solution_secondary difmap
_audit_creation_method SHELXL-97
_cell_angle_alpha 90.00
_cell_angle_beta 99.3950(10)
_cell_angle_gamma 90.00
_cell_formula_units_Z 4
_cell_length_a 12.0744(3)
_cell_length_b 28.1047(6)
_cell_length_c 11.3117(2)
_cell_measurement_reflns_used 6337
_cell_measurement_temperature 223(2)
_cell_measurement_theta_max 28.28
_cell_measurement_theta_min 4.08
_cell_volume 3787.11(14)
_computing_cell_refinement 'Collect (Nonius B.V., 1998)'
_computing_data_collection 'Collect (Nonius B.V., 1998)'
_computing_data_reduction 'Denzo-SMN (Otwinowski & Minor, 1997)'
_computing_molecular_graphics 'XP (BrukerAXS, 2000)'
_computing_publication_material 'SHELXL-97 (Sheldrick, 1997)'
_computing_structure_refinement 'SHELXL-97 (Sheldrick, 1997)'
_computing_structure_solution 'SHELXS-97 (Sheldrick, 1990)'
_diffrn_ambient_temperature 223(2)
_diffrn_measured_fraction_theta_full 0.972
_diffrn_measured_fraction_theta_max 0.972
_diffrn_measurement_device_type 'Nonius KappaCCD APEXII'
_diffrn_measurement_method '\w and \f scans'
_diffrn_radiation_monochromator 'Montel mirror'
_diffrn_radiation_source 'rotating anode Nonius FR591'
_diffrn_radiation_type MoK\a
_diffrn_radiation_wavelength 0.71073
_diffrn_reflns_av_R_equivalents 0.056
_diffrn_reflns_av_sigmaI/netI 0.0404
_diffrn_reflns_limit_h_max 14
_diffrn_reflns_limit_h_min -14
_diffrn_reflns_limit_k_max 0
_diffrn_reflns_limit_k_min -33
_diffrn_reflns_limit_l_max 13
_diffrn_reflns_limit_l_min 0
_diffrn_reflns_number 17587
_diffrn_reflns_theta_full 25.00
_diffrn_reflns_theta_max 25.00
_diffrn_reflns_theta_min 4.20
_exptl_absorpt_coefficient_mu 0.149
_exptl_absorpt_correction_T_max 0.9882
_exptl_absorpt_correction_T_min 0.9498
_exptl_absorpt_correction_type multi-scan
_exptl_absorpt_process_details 'Denzo (Otwinowski, Borek, Majewski & Minor, 2003)'
_exptl_crystal_colour colourless
_exptl_crystal_density_diffrn 1.295
_exptl_crystal_density_method 'not measured'
_exptl_crystal_description plate
_exptl_crystal_F_000 1504
_exptl_crystal_size_max 0.35
_exptl_crystal_size_mid 0.20
_exptl_crystal_size_min 0.08
_refine_diff_density_max 0.489
_refine_diff_density_min -0.344
_refine_diff_density_rms 0.071
_refine_ls_extinction_method none
_refine_ls_goodness_of_fit_ref 1.063
_refine_ls_hydrogen_treatment constr
_refine_ls_matrix_type full
_refine_ls_number_parameters 488
_refine_ls_number_reflns 6486
_refine_ls_number_restraints 59
_refine_ls_restrained_S_all 1.066
_refine_ls_R_factor_all 0.0910
_refine_ls_R_factor_gt 0.0739
_refine_ls_shift/su_max 0.000
_refine_ls_shift/su_mean 0.000
_refine_ls_structure_factor_coef Fsqd
_refine_ls_weighting_details 'calc w=1/[\s^2^(Fo^2^)+(0.1052P)^2^+4.6107P] where P=(Fo^2^+2Fc^2^)/3'
_refine_ls_weighting_scheme calc
_refine_ls_wR_factor_gt 0.1972
_refine_ls_wR_factor_ref 0.2118
_reflns_number_gt 5195
_reflns_number_total 6486
_reflns_threshold_expression >2sigma(I)
_cod_data_source_file c4ob02134g2.cif
_cod_data_source_block erk7223
_cod_depositor_comments 'Adding full bibliography for 7154166--7154173.cif.'
_cod_original_sg_symbol_H-M P21/c
_cod_database_code 7154171

loop_
_symmetry_equiv_pos_as_xyz
'x, y, z'
'-x, y+1/2, -z+1/2'
'-x, -y, -z'
'x, -y-1/2, z-1/2'

loop_
_atom_site_label
_atom_site_type_symbol
_atom_site_fract_x
_atom_site_fract_y
_atom_site_fract_z
_atom_site_U_iso_or_equiv
_atom_site_adp_type
_atom_site_occupancy
_atom_site_symmetry_multiplicity
_atom_site_calc_flag
_atom_site_refinement_flags
_atom_site_disorder_assembly
_atom_site_disorder_group
P1 P 0.17544(7) 0.15042(3) 0.52752(7) 0.0361(2) Uani 1 1 d . . .
B1 B 0.2716(3) 0.09114(13) 0.5424(3) 0.0362(8) Uani 1 1 d . . .
C4 C 0.1487(3) 0.12610(11) 0.6662(3) 0.0381(7) Uani 1 1 d . . .
C3 C 0.2197(3) 0.08729(11) 0.6662(3) 0.0358(7) Uani 1 1 d . . .
C2 C 0.2454(3) 0.05119(12) 0.7589(3) 0.0437(8) Uani 1 1 d . . .
H2 H 0.2021 0.0502 0.8208 0.052 Uiso 1 1 calc R . .
C1 C 0.3271(3) 0.01950(12) 0.7600(3) 0.0443(8) Uani 1 1 d . . .
H1 H 0.3672 0.0207 0.6955 0.053 Uiso 1 1 calc R . .
C5 C 0.0734(3) 0.14303(12) 0.7453(3) 0.0393(7) Uani 1 1 d . A .
C6 C -0.0068(3) 0.17579(13) 0.7060(3) 0.0495(9) Uani 1 1 d . A .
H6 H -0.0098 0.1879 0.6281 0.059 Uiso 1 1 calc R . .
C7 C -0.0908(3) 0.19394(14) 0.7791(3) 0.0537(9) Uani 1 1 d DU . .
H7A H -0.1646 0.1964 0.7285 0.064 Uiso 0.811(12) 1 calc PR A 1
H7B H -0.0686 0.2258 0.8097 0.064 Uiso 0.811(12) 1 calc PR A 1
H7C H -0.1017 0.2281 0.7647 0.064 Uiso 0.189(12) 1 calc PR A 2
H7D H -0.1629 0.1781 0.7528 0.064 Uiso 0.189(12) 1 calc PR A 2
C10 C 0.0825(4) 0.12238(16) 0.8686(3) 0.0580(10) Uani 1 1 d DU . .
H10A H 0.1619 0.1213 0.9048 0.070 Uiso 0.811(12) 1 calc PR A 1
H10B H 0.0549 0.0895 0.8618 0.070 Uiso 0.811(12) 1 calc PR A 1
H10C H 0.1464 0.1367 0.9212 0.070 Uiso 0.189(12) 1 calc PR A 2
H10D H 0.0953 0.0880 0.8656 0.070 Uiso 0.189(12) 1 calc PR A 2
C8 C -0.0984(5) 0.1603(2) 0.8849(5) 0.0633(18) Uani 0.811(12) 1 d PDU A 1
H8A H -0.1435 0.1752 0.9394 0.076 Uiso 0.811(12) 1 calc PR A 1
H8B H -0.1354 0.1306 0.8550 0.076 Uiso 0.811(12) 1 calc PR A 1
C9 C 0.0183(6) 0.1495(3) 0.9521(5) 0.0693(19) Uani 0.811(12) 1 d PDU A 1
H9A H 0.0130 0.1303 1.0233 0.083 Uiso 0.811(12) 1 calc PR A 1
H9B H 0.0574 0.1792 0.9780 0.083 Uiso 0.811(12) 1 calc PR A 1
C8A C -0.056(2) 0.1857(8) 0.9109(13) 0.066(8) Uani 0.189(12) 1 d PDU A 2
H8C H -0.1167 0.1936 0.9551 0.079 Uiso 0.189(12) 1 calc PR A 2
H8D H 0.0104 0.2048 0.9424 0.079 Uiso 0.189(12) 1 calc PR A 2
C9A C -0.0285(19) 0.1323(8) 0.920(2) 0.063(6) Uani 0.189(12) 1 d PDU A 2
H9C H -0.0905 0.1142 0.8742 0.075 Uiso 0.189(12) 1 calc PR A 2
H9D H -0.0194 0.1222 1.0037 0.075 Uiso 0.189(12) 1 calc PR A 2
C11 C 0.0519(3) 0.14985(11) 0.4130(3) 0.0399(7) Uani 1 1 d . . .
C12 C -0.0250(3) 0.11309(14) 0.4143(3) 0.0505(9) Uani 1 1 d . . .
H12 H -0.0158 0.0913 0.4783 0.061 Uiso 1 1 calc R . .
C13 C -0.1159(3) 0.10820(16) 0.3214(4) 0.0623(11) Uani 1 1 d . . .
H13 H -0.1674 0.0832 0.3225 0.075 Uiso 1 1 calc R . .
C14 C -0.1295(4) 0.14032(18) 0.2283(4) 0.0658(11) Uani 1 1 d . . .
H14 H -0.1903 0.1370 0.1654 0.079 Uiso 1 1 calc R . .
C15 C -0.0556(4) 0.17700(15) 0.2262(3) 0.0585(10) Uani 1 1 d . . .
H15 H -0.0664 0.1990 0.1627 0.070 Uiso 1 1 calc R . .
C16 C 0.0360(3) 0.18192(13) 0.3183(3) 0.0489(8) Uani 1 1 d . . .
H16 H 0.0870 0.2070 0.3162 0.059 Uiso 1 1 calc R . .
C21 C 0.2345(3) 0.20950(11) 0.5302(3) 0.0417(8) Uani 1 1 d . . .
C22 C 0.2154(4) 0.24400(14) 0.6117(4) 0.0584(10) Uani 1 1 d . . .
H22 H 0.1705 0.2373 0.6702 0.070 Uiso 1 1 calc R . .
C23 C 0.2632(5) 0.28875(16) 0.6061(5) 0.0785(14) Uani 1 1 d . . .
H23 H 0.2501 0.3123 0.6611 0.094 Uiso 1 1 calc R . .
C24 C 0.3284(4) 0.29889(16) 0.5227(5) 0.0752(13) Uani 1 1 d . . .
H24 H 0.3595 0.3295 0.5198 0.090 Uiso 1 1 calc R . .
C25 C 0.3491(5) 0.26520(17) 0.4436(5) 0.0815(15) Uani 1 1 d . . .
H25 H 0.3942 0.2724 0.3856 0.098 Uiso 1 1 calc R . .
C26 C 0.3035(4) 0.21990(15) 0.4485(4) 0.0681(12) Uani 1 1 d . . .
H26 H 0.3200 0.1962 0.3953 0.082 Uiso 1 1 calc R . .
C51 C 0.3619(3) -0.01718(12) 0.8508(3) 0.0484(9) Uani 1 1 d . . .
C52 C 0.2954(4) -0.03080(15) 0.9344(4) 0.0609(10) Uani 1 1 d . . .
H52 H 0.2246 -0.0167 0.9332 0.073 Uiso 1 1 calc R . .
C53 C 0.3336(5) -0.06532(18) 1.0198(4) 0.0786(14) Uani 1 1 d . . .
H53 H 0.2886 -0.0744 1.0764 0.094 Uiso 1 1 calc R . .
C54 C 0.4370(5) -0.08608(18) 1.0216(4) 0.0817(15) Uani 1 1 d . . .
H54 H 0.4619 -0.1098 1.0783 0.098 Uiso 1 1 calc R . .
C55 C 0.5027(5) -0.07252(18) 0.9421(5) 0.0865(16) Uani 1 1 d . . .
H55 H 0.5745 -0.0859 0.9456 0.104 Uiso 1 1 calc R . .
C56 C 0.4650(4) -0.03891(16) 0.8554(4) 0.0692(12) Uani 1 1 d . . .
H56 H 0.5106 -0.0307 0.7986 0.083 Uiso 1 1 calc R . .
C41 C 0.4070(3) 0.09805(11) 0.5601(3) 0.0381(7) Uani 1 1 d . . .
F42 F 0.40409(17) 0.15670(7) 0.71064(19) 0.0524(5) Uani 1 1 d . . .
C42 C 0.4631(3) 0.12979(12) 0.6447(3) 0.0414(7) Uani 1 1 d . . .
F43 F 0.6246(2) 0.16629(9) 0.7523(2) 0.0721(7) Uani 1 1 d . . .
C43 C 0.5780(3) 0.13508(14) 0.6679(3) 0.0509(9) Uani 1 1 d . . .
F44 F 0.75591(19) 0.11279(11) 0.6278(3) 0.0858(9) Uani 1 1 d . . .
C44 C 0.6442(3) 0.10844(14) 0.6065(4) 0.0549(9) Uani 1 1 d . . .
F45 F 0.65821(19) 0.05050(9) 0.4607(2) 0.0656(6) Uani 1 1 d . . .
C45 C 0.5940(3) 0.07647(13) 0.5229(3) 0.0494(9) Uani 1 1 d . . .
F46 F 0.43966(17) 0.03848(7) 0.42014(19) 0.0520(5) Uani 1 1 d . . .
C46 C 0.4794(3) 0.07190(12) 0.5018(3) 0.0404(7) Uani 1 1 d . . .
C31 C 0.2183(3) 0.05844(11) 0.4286(3) 0.0353(7) Uani 1 1 d . . .
F32 F 0.13305(17) 0.00034(7) 0.53540(16) 0.0461(5) Uani 1 1 d . . .
C32 C 0.1532(3) 0.01799(11) 0.4307(3) 0.0394(7) Uani 1 1 d . . .
F33 F 0.04329(19) -0.04531(8) 0.3375(2) 0.0596(6) Uani 1 1 d . . .
C33 C 0.1053(3) -0.00611(12) 0.3292(3) 0.0467(8) Uani 1 1 d . . .
F34 F 0.0734(2) -0.01323(10) 0.1187(2) 0.0758(8) Uani 1 1 d . . .
C34 C 0.1203(3) 0.00996(14) 0.2179(3) 0.0520(9) Uani 1 1 d . . .
F35 F 0.1991(2) 0.06648(9) 0.10230(19) 0.0721(7) Uani 1 1 d . . .
C35 C 0.1829(3) 0.05007(14) 0.2100(3) 0.0501(9) Uani 1 1 d . . .
F36 F 0.29042(19) 0.11274(7) 0.29998(18) 0.0541(5) Uani 1 1 d . . .
C36 C 0.2297(3) 0.07294(12) 0.3133(3) 0.0425(8) Uani 1 1 d . . .

loop_
_atom_site_aniso_label
_atom_site_aniso_U_11
_atom_site_aniso_U_22
_atom_site_aniso_U_33
_atom_site_aniso_U_23
_atom_site_aniso_U_13
_atom_site_aniso_U_12
P1 0.0425(5) 0.0311(4) 0.0357(4) 0.0014(3) 0.0095(3) 0.0010(3)
B1 0.0412(19) 0.0320(18) 0.0360(18) 0.0018(14) 0.0082(15) 0.0017(14)
C4 0.0416(17) 0.0352(17) 0.0378(16) -0.0018(13) 0.0078(13) -0.0018(13)
C3 0.0424(17) 0.0332(16) 0.0324(15) 0.0015(13) 0.0083(13) -0.0015(13)
C2 0.055(2) 0.0427(19) 0.0350(16) 0.0042(14) 0.0123(14) 0.0003(16)
C1 0.060(2) 0.0377(18) 0.0356(16) 0.0019(14) 0.0090(15) 0.0028(16)
C5 0.0423(17) 0.0394(18) 0.0381(17) -0.0053(13) 0.0117(14) -0.0055(14)
C6 0.053(2) 0.049(2) 0.050(2) 0.0024(16) 0.0159(16) 0.0056(16)
C7 0.047(2) 0.054(2) 0.063(2) -0.0111(18) 0.0162(17) 0.0042(16)
C10 0.069(2) 0.068(3) 0.0397(18) -0.0039(17) 0.0172(17) 0.012(2)
C8 0.058(3) 0.082(4) 0.055(3) -0.007(3) 0.026(2) 0.000(3)
C9 0.085(4) 0.084(4) 0.041(3) -0.008(3) 0.017(3) 0.014(3)
C8A 0.064(10) 0.075(11) 0.063(10) -0.011(8) 0.028(8) 0.007(8)
C9A 0.078(10) 0.068(10) 0.049(9) 0.002(7) 0.032(7) 0.007(8)
C11 0.0477(18) 0.0367(17) 0.0362(16) 0.0005(13) 0.0096(14) 0.0063(14)
C12 0.052(2) 0.050(2) 0.048(2) 0.0067(16) 0.0053(16) -0.0030(16)
C13 0.055(2) 0.066(3) 0.063(2) -0.006(2) 0.0025(19) -0.0115(19)
C14 0.063(3) 0.083(3) 0.047(2) -0.002(2) -0.0042(18) 0.005(2)
C15 0.073(3) 0.059(2) 0.0413(19) 0.0048(17) 0.0022(18) 0.010(2)
C16 0.062(2) 0.043(2) 0.0421(18) 0.0052(15) 0.0110(16) 0.0029(16)
C21 0.0482(19) 0.0340(17) 0.0426(17) 0.0008(14) 0.0070(14) 0.0014(14)
C22 0.067(2) 0.047(2) 0.065(2) -0.0120(18) 0.021(2) -0.0067(18)
C23 0.101(4) 0.044(2) 0.093(3) -0.022(2) 0.023(3) -0.016(2)
C24 0.084(3) 0.042(2) 0.102(4) -0.001(2) 0.023(3) -0.020(2)
C25 0.103(4) 0.060(3) 0.090(3) 0.000(3) 0.042(3) -0.030(3)
C26 0.093(3) 0.048(2) 0.071(3) -0.009(2) 0.036(2) -0.020(2)
C51 0.068(2) 0.0370(18) 0.0400(18) 0.0021(14) 0.0067(16) 0.0022(16)
C52 0.075(3) 0.057(2) 0.052(2) 0.0153(19) 0.016(2) 0.002(2)
C53 0.103(4) 0.074(3) 0.059(3) 0.028(2) 0.013(3) -0.005(3)
C54 0.110(4) 0.065(3) 0.067(3) 0.029(2) 0.005(3) 0.021(3)
C55 0.106(4) 0.071(3) 0.085(3) 0.027(3) 0.024(3) 0.035(3)
C56 0.086(3) 0.062(3) 0.063(3) 0.018(2) 0.023(2) 0.024(2)
C41 0.0438(17) 0.0339(16) 0.0364(16) 0.0035(13) 0.0062(13) 0.0023(13)
F42 0.0525(12) 0.0525(12) 0.0522(12) -0.0190(10) 0.0081(9) 0.0025(9)
C42 0.0499(19) 0.0380(17) 0.0374(16) -0.0019(14) 0.0106(14) 0.0054(14)
F43 0.0556(14) 0.0776(16) 0.0800(17) -0.0327(13) 0.0021(12) -0.0116(12)
C43 0.049(2) 0.049(2) 0.052(2) -0.0089(17) 0.0000(16) -0.0079(16)
F44 0.0395(12) 0.105(2) 0.112(2) -0.0383(17) 0.0087(13) -0.0038(13)
C44 0.0383(18) 0.058(2) 0.069(2) -0.0116(19) 0.0101(17) -0.0008(16)
F45 0.0503(12) 0.0706(15) 0.0801(16) -0.0210(13) 0.0232(11) 0.0080(11)
C45 0.048(2) 0.051(2) 0.053(2) -0.0014(17) 0.0181(16) 0.0069(16)
F46 0.0533(12) 0.0485(12) 0.0558(12) -0.0168(9) 0.0138(9) 0.0003(9)
C46 0.0475(19) 0.0366(17) 0.0380(16) 0.0005(13) 0.0097(14) 0.0009(14)
C31 0.0388(16) 0.0323(16) 0.0349(15) 0.0010(13) 0.0066(12) 0.0047(13)
F32 0.0566(12) 0.0438(11) 0.0405(10) 0.0021(8) 0.0154(9) -0.0073(9)
C32 0.0468(18) 0.0347(17) 0.0372(16) 0.0046(13) 0.0084(14) 0.0018(14)
F33 0.0676(14) 0.0537(13) 0.0574(13) -0.0076(10) 0.0102(11) -0.0244(11)
C33 0.052(2) 0.0394(19) 0.049(2) -0.0040(15) 0.0094(16) -0.0063(15)
F34 0.0994(19) 0.0810(17) 0.0427(12) -0.0145(12) -0.0014(12) -0.0265(15)
C34 0.065(2) 0.051(2) 0.0371(18) -0.0080(16) 0.0009(16) -0.0079(18)
F35 0.107(2) 0.0748(16) 0.0337(11) 0.0076(10) 0.0096(11) -0.0147(14)
C35 0.065(2) 0.052(2) 0.0336(17) 0.0072(15) 0.0090(16) 0.0010(18)
F36 0.0769(14) 0.0417(11) 0.0448(11) 0.0063(9) 0.0133(10) -0.0112(10)
C36 0.0525(19) 0.0358(18) 0.0396(17) 0.0046(14) 0.0084(15) -0.0022(15)

loop_
_atom_type_symbol
_atom_type_description
_atom_type_scat_dispersion_real
_atom_type_scat_dispersion_imag
_atom_type_scat_source
C C 0.0033 0.0016 'International Tables Vol C Tables 4.2.6.8 and 6.1.1.4'
H H 0.0000 0.0000 'International Tables Vol C Tables 4.2.6.8 and 6.1.1.4'
B B 0.0013 0.0007 'International Tables Vol C Tables 4.2.6.8 and 6.1.1.4'
F F 0.0171 0.0103 'International Tables Vol C Tables 4.2.6.8 and 6.1.1.4'
P P 0.1023 0.0942 'International Tables Vol C Tables 4.2.6.8 and 6.1.1.4'

loop_
_geom_angle_atom_site_label_1
_geom_angle_atom_site_label_2
_geom_angle_atom_site_label_3
_geom_angle
C4 P1 C21 117.65(15)
C4 P1 C11 112.27(15)
C21 P1 C11 107.30(15)
C4 P1 B1 78.22(15)
C21 P1 B1 122.44(16)
C11 P1 B1 116.59(15)
C41 B1 C31 115.2(3)
C41 B1 C3 115.0(3)
C31 B1 C3 119.0(3)
C41 B1 P1 117.7(2)
C31 B1 P1 104.6(2)
C3 B1 P1 80.18(19)
C3 C4 C5 134.8(3)
C3 C4 P1 95.8(2)
C5 C4 P1 129.4(2)
C4 C3 C2 127.4(3)
C4 C3 B1 105.8(3)
C2 C3 B1 126.8(3)
C1 C2 C3 123.0(3)
C1 C2 H2 118.5
C3 C2 H2 118.5
C2 C1 C51 127.2(3)
C2 C1 H1 116.4
C51 C1 H1 116.4
C6 C5 C4 120.3(3)
C6 C5 C10 120.5(3)
C4 C5 C10 119.2(3)
C5 C6 C7 124.1(3)
C5 C6 H6 117.9
C7 C6 H6 117.9
C8A C7 C6 112.9(9)
C8A C7 C8 34.5(10)
C6 C7 C8 110.6(3)
C8A C7 H7A 132.4
C6 C7 H7A 109.5
C8 C7 H7A 109.5
C8A C7 H7B 76.9
C6 C7 H7B 109.5
C8 C7 H7B 109.5
H7A C7 H7B 108.1
C8A C7 H7C 109.0
C6 C7 H7C 109.0
C8 C7 H7C 135.1
H7A C7 H7C 75.4
H7B C7 H7C 35.5
C8A C7 H7D 109.0
C6 C7 H7D 109.0
C8 C7 H7D 78.2
H7A C7 H7D 34.6
H7B C7 H7D 134.4
H7C C7 H7D 107.8
C5 C10 C9 114.6(4)
C5 C10 C9A 109.7(10)
C9 C10 C9A 29.4(10)
C5 C10 H10A 108.6
C9 C10 H10A 108.6
C9A C10 H10A 133.4
C5 C10 H10B 108.6
C9 C10 H10B 108.6
C9A C10 H10B 84.1
H10A C10 H10B 107.6
C5 C10 H10C 109.7
C9 C10 H10C 81.3
C9A C10 H10C 109.7
H10A C10 H10C 30.6
H10B C10 H10C 131.1
C5 C10 H10D 109.7
C9 C10 H10D 127.9
C9A C10 H10D 109.7
H10A C10 H10D 80.6
H10B C10 H10D 28.6
H10C C10 H10D 108.2
C9 C8 C7 110.1(5)
C9 C8 H8A 109.6
C7 C8 H8A 109.6
C9 C8 H8B 109.6
C7 C8 H8B 109.6
H8A C8 H8B 108.2
C8 C9 C10 108.4(5)
C8 C9 H9A 110.0
C10 C9 H9A 110.0
C8 C9 H9B 110.0
C10 C9 H9B 110.0
H9A C9 H9B 108.4
C7 C8A C9A 103.8(16)
C7 C8A H8C 111.0
C9A C8A H8C 111.0
C7 C8A H8D 111.0
C9A C8A H8D 111.0
H8C C8A H8D 109.0
C8A C9A C10 109.7(15)
C8A C9A H9C 109.7
C10 C9A H9C 109.7
C8A C9A H9D 109.7
C10 C9A H9D 109.7
H9C C9A H9D 108.2
C16 C11 C12 118.8(3)
C16 C11 P1 122.8(3)
C12 C11 P1 118.2(2)
C11 C12 C13 120.6(4)
C11 C12 H12 119.7
C13 C12 H12 119.7
C14 C13 C12 119.5(4)
C14 C13 H13 120.3
C12 C13 H13 120.3
C15 C14 C13 120.7(4)
C15 C14 H14 119.6
C13 C14 H14 119.6
C14 C15 C16 120.1(4)
C14 C15 H15 119.9
C16 C15 H15 119.9
C11 C16 C15 120.3(4)
C11 C16 H16 119.9
C15 C16 H16 119.9
C26 C21 C22 119.0(3)
C26 C21 P1 117.8(3)
C22 C21 P1 123.2(3)
C21 C22 C23 119.2(4)
C21 C22 H22 120.4
C23 C22 H22 120.4
C24 C23 C22 121.0(4)
C24 C23 H23 119.5
C22 C23 H23 119.5
C23 C24 C25 120.3(4)
C23 C24 H24 119.8
C25 C24 H24 119.8
C24 C25 C26 119.7(4)
C24 C25 H25 120.1
C26 C25 H25 120.1
C21 C26 C25 120.6(4)
C21 C26 H26 119.7
C25 C26 H26 119.7
C56 C51 C52 118.0(4)
C56 C51 C1 119.4(4)
C52 C51 C1 122.6(4)
C51 C52 C53 120.0(4)
C51 C52 H52 120.0
C53 C52 H52 120.0
C54 C53 C52 120.2(5)
C54 C53 H53 119.9
C52 C53 H53 119.9
C55 C54 C53 120.2(4)
C55 C54 H54 119.9
C53 C54 H54 119.9
C54 C55 C56 120.3(5)
C54 C55 H55 119.8
C56 C55 H55 119.8
C51 C56 C55 121.3(4)
C51 C56 H56 119.4
C55 C56 H56 119.4
C46 C41 C42 113.0(3)
C46 C41 B1 125.2(3)
C42 C41 B1 121.7(3)
F42 C42 C43 116.2(3)
F42 C42 C41 119.8(3)
C43 C42 C41 124.0(3)
F43 C43 C44 120.3(3)
F43 C43 C42 119.7(3)
C44 C43 C42 120.0(3)
F44 C44 C43 121.1(3)
F44 C44 C45 120.2(3)
C43 C44 C45 118.7(3)
F45 C45 C46 120.7(3)
F45 C45 C44 119.2(3)
C46 C45 C44 120.1(3)
F46 C46 C45 114.8(3)
F46 C46 C41 120.8(3)
C45 C46 C41 124.3(3)
C32 C31 C36 113.5(3)
C32 C31 B1 127.1(3)
C36 C31 B1 119.2(3)
F32 C32 C33 116.2(3)
F32 C32 C31 120.2(3)
C33 C32 C31 123.5(3)
F33 C33 C32 120.6(3)
F33 C33 C34 119.4(3)
C32 C33 C34 120.1(3)
F34 C34 C35 120.5(3)
F34 C34 C33 120.3(3)
C35 C34 C33 119.1(3)
F35 C35 C34 120.3(3)
F35 C35 C36 120.6(3)
C34 C35 C36 119.1(3)
F36 C36 C35 116.5(3)
F36 C36 C31 118.7(3)
C35 C36 C31 124.7(3)

loop_
_geom_bond_atom_site_label_1
_geom_bond_atom_site_label_2
_geom_bond_distance
P1 C4 1.788(3)
P1 C21 1.805(3)
P1 C11 1.809(3)
P1 B1 2.022(4)
B1 C41 1.626(5)
B1 C31 1.626(5)
B1 C3 1.630(5)
C4 C3 1.387(4)
C4 C5 1.456(4)
C3 C2 1.455(4)
C2 C1 1.328(5)
C2 H2 0.9400
C1 C51 1.467(5)
C1 H1 0.9400
C5 C6 1.357(5)
C5 C10 1.498(5)
C6 C7 1.499(5)
C6 H6 0.9400
C7 C8A 1.499(14)
C7 C8 1.540(6)
C7 H7A 0.9800
C7 H7B 0.9800
C7 H7C 0.9800
C7 H7D 0.9800
C10 C9 1.521(6)
C10 C9A 1.570(14)
C10 H10A 0.9800
C10 H10B 0.9800
C10 H10C 0.9800
C10 H10D 0.9800
C8 C9 1.518(8)
C8 H8A 0.9800
C8 H8B 0.9800
C9 H9A 0.9800
C9 H9B 0.9800
C8A C9A 1.536(15)
C8A H8C 0.9800
C8A H8D 0.9800
C9A H9C 0.9800
C9A H9D 0.9800
C11 C16 1.389(5)
C11 C12 1.392(5)
C12 C13 1.397(5)
C12 H12 0.9400
C13 C14 1.377(6)
C13 H13 0.9400
C14 C15 1.366(6)
C14 H14 0.9400
C15 C16 1.397(6)
C15 H15 0.9400
C16 H16 0.9400
C21 C26 1.373(5)
C21 C22 1.383(5)
C22 C23 1.390(6)
C22 H22 0.9400
C23 C24 1.354(7)
C23 H23 0.9400
C24 C25 1.354(7)
C24 H24 0.9400
C25 C26 1.392(6)
C25 H25 0.9400
C26 H26 0.9400
C51 C56 1.381(6)
C51 C52 1.390(5)
C52 C53 1.394(6)
C52 H52 0.9400
C53 C54 1.376(8)
C53 H53 0.9400
C54 C55 1.347(8)
C54 H54 0.9400
C55 C56 1.384(6)
C55 H55 0.9400
C56 H56 0.9400
C41 C46 1.388(5)
C41 C42 1.400(5)
F42 C42 1.345(4)
C42 C43 1.377(5)
F43 C43 1.350(4)
C43 C44 1.365(5)
F44 C44 1.336(4)
C44 C45 1.373(5)
F45 C45 1.344(4)
C45 C46 1.371(5)
F46 C46 1.350(4)
C31 C32 1.385(5)
C31 C36 1.395(5)
F32 C32 1.342(4)
C32 C33 1.376(5)
F33 C33 1.344(4)
C33 C34 1.377(5)
F34 C34 1.341(4)
C34 C35 1.368(5)
F35 C35 1.347(4)
C35 C36 1.371(5)
F36 C36 1.359(4)

loop_
_geom_torsion_atom_site_label_1
_geom_torsion_atom_site_label_2
_geom_torsion_atom_site_label_3
_geom_torsion_atom_site_label_4
_geom_torsion
C4 P1 B1 C41 -114.1(3)
C21 P1 B1 C41 1.3(3)
C11 P1 B1 C41 136.7(2)
C4 P1 B1 C31 116.6(2)
C21 P1 B1 C31 -128.0(2)
C11 P1 B1 C31 7.4(3)
C4 P1 B1 C3 -0.96(17)
C21 P1 B1 C3 114.5(2)
C11 P1 B1 C3 -110.1(2)
C21 P1 C4 C3 -119.5(2)
C11 P1 C4 C3 115.2(2)
B1 P1 C4 C3 1.1(2)
C21 P1 C4 C5 62.0(3)
C11 P1 C4 C5 -63.2(3)
B1 P1 C4 C5 -177.3(3)
C5 C4 C3 C2 -4.6(6)
P1 C4 C3 C2 177.1(3)
C5 C4 C3 B1 176.9(3)
P1 C4 C3 B1 -1.4(3)
C41 B1 C3 C4 117.3(3)
C31 B1 C3 C4 -100.1(3)
P1 B1 C3 C4 1.3(2)
C41 B1 C3 C2 -61.2(4)
C31 B1 C3 C2 81.4(4)
P1 B1 C3 C2 -177.2(3)
C4 C3 C2 C1 -169.3(3)
B1 C3 C2 C1 8.8(5)
C3 C2 C1 C51 177.9(3)
C3 C4 C5 C6 -163.0(4)
P1 C4 C5 C6 14.8(5)
C3 C4 C5 C10 14.5(6)
P1 C4 C5 C10 -167.6(3)
C4 C5 C6 C7 177.6(3)
C10 C5 C6 C7 0.1(6)
C5 C6 C7 C8A 19.5(13)
C5 C6 C7 C8 -17.7(6)
C6 C5 C10 C9 -14.8(6)
C4 C5 C10 C9 167.6(5)
C6 C5 C10 C9A 16.5(12)
C4 C5 C10 C9A -161.0(12)
C8A C7 C8 C9 -51.1(14)
C6 C7 C8 C9 49.7(6)
C7 C8 C9 C10 -64.4(7)
C5 C10 C9 C8 46.3(7)
C9A C10 C9 C8 -40.3(15)
C6 C7 C8A C9A -52(2)
C8 C7 C8A C9A 41.0(11)
C7 C8A C9A C10 71(2)
C5 C10 C9A C8A -53(2)
C9 C10 C9A C8A 52.6(14)
C4 P1 C11 C16 153.6(3)
C21 P1 C11 C16 22.9(3)
B1 P1 C11 C16 -118.8(3)
C4 P1 C11 C12 -32.3(3)
C21 P1 C11 C12 -163.1(3)
B1 P1 C11 C12 55.3(3)
C16 C11 C12 C13 0.7(5)
P1 C11 C12 C13 -173.6(3)
C11 C12 C13 C14 -0.4(6)
C12 C13 C14 C15 -0.4(7)
C13 C14 C15 C16 0.9(7)
C12 C11 C16 C15 -0.3(5)
P1 C11 C16 C15 173.8(3)
C14 C15 C16 C11 -0.5(6)
C4 P1 C21 C26 149.0(3)
C11 P1 C21 C26 -83.3(3)
B1 P1 C21 C26 55.6(4)
C4 P1 C21 C22 -29.6(4)
C11 P1 C21 C22 98.1(3)
B1 P1 C21 C22 -123.0(3)
C26 C21 C22 C23 2.2(6)
P1 C21 C22 C23 -179.2(4)
C21 C22 C23 C24 -0.3(8)
C22 C23 C24 C25 -0.7(9)
C23 C24 C25 C26 -0.3(9)
C22 C21 C26 C25 -3.1(7)
P1 C21 C26 C25 178.2(4)
C24 C25 C26 C21 2.2(8)
C2 C1 C51 C56 -163.4(4)
C2 C1 C51 C52 15.8(6)
C56 C51 C52 C53 0.2(6)
C1 C51 C52 C53 -178.9(4)
C51 C52 C53 C54 -0.2(8)
C52 C53 C54 C55 1.2(9)
C53 C54 C55 C56 -2.4(9)
C52 C51 C56 C55 -1.4(7)
C1 C51 C56 C55 177.8(4)
C54 C55 C56 C51 2.5(8)
C31 B1 C41 C46 -12.6(4)
C3 B1 C41 C46 131.4(3)
P1 B1 C41 C46 -136.7(3)
C31 B1 C41 C42 172.1(3)
C3 B1 C41 C42 -43.9(4)
P1 B1 C41 C42 48.0(4)
C46 C41 C42 F42 -178.2(3)
B1 C41 C42 F42 -2.4(5)
C46 C41 C42 C43 0.5(5)
B1 C41 C42 C43 176.3(3)
F42 C42 C43 F43 -0.5(5)
C41 C42 C43 F43 -179.3(3)
F42 C42 C43 C44 178.8(3)
C41 C42 C43 C44 0.0(6)
F43 C43 C44 F44 -0.4(6)
C42 C43 C44 F44 -179.7(4)
F43 C43 C44 C45 178.9(4)
C42 C43 C44 C45 -0.4(6)
F44 C44 C45 F45 -1.6(6)
C43 C44 C45 F45 179.1(4)
F44 C44 C45 C46 179.6(4)
C43 C44 C45 C46 0.3(6)
F45 C45 C46 F46 3.0(5)
C44 C45 C46 F46 -178.2(3)
F45 C45 C46 C41 -178.5(3)
C44 C45 C46 C41 0.3(6)
C42 C41 C46 F46 177.8(3)
B1 C41 C46 F46 2.2(5)
C42 C41 C46 C45 -0.6(5)
B1 C41 C46 C45 -176.3(3)
C41 B1 C31 C32 123.8(3)
C3 B1 C31 C32 -18.7(5)
P1 B1 C31 C32 -105.4(3)
C41 B1 C31 C36 -61.4(4)
C3 B1 C31 C36 156.0(3)
P1 B1 C31 C36 69.3(3)
C36 C31 C32 F32 -178.7(3)
B1 C31 C32 F32 -3.7(5)
C36 C31 C32 C33 0.8(5)
B1 C31 C32 C33 175.8(3)
F32 C32 C33 F33 -0.7(5)
C31 C32 C33 F33 179.7(3)
F32 C32 C33 C34 179.1(3)
C31 C32 C33 C34 -0.5(6)
F33 C33 C34 F34 0.1(6)
C32 C33 C34 F34 -179.7(3)
F33 C33 C34 C35 179.6(3)
C32 C33 C34 C35 -0.2(6)
F34 C34 C35 F35 -0.7(6)
C33 C34 C35 F35 179.9(4)
F34 C34 C35 C36 180.0(4)
C33 C34 C35 C36 0.5(6)
F35 C35 C36 F36 1.0(5)
C34 C35 C36 F36 -179.6(3)
F35 C35 C36 C31 -179.5(3)
C34 C35 C36 C31 -0.2(6)
C32 C31 C36 F36 179.0(3)
B1 C31 C36 F36 3.5(5)
C32 C31 C36 C35 -0.5(5)
B1 C31 C36 C35 -175.9(3)

loop_
_platon_squeeze_void_nr
_platon_squeeze_void_average_x
_platon_squeeze_void_average_y
_platon_squeeze_void_average_z
_platon_squeeze_void_volume
_platon_squeeze_void_count_electrons
_platon_squeeze_void_content
1 0.639 0.250 0.041 284 29 ' '
2 0.361 0.750 0.014 284 29 ' '
